data_7224189
loop_
_publ_author_name
'Giofr\`e, Salvatore V.'
'Romeo, Roberto'
'Mancuso, Raffaella'
'Cicero, Nicola'
'Corriero, Nicola'
'Chiacchio, Ugo'
'Romeo, Giovanni'
'Gabriele, Bartolo'

_publ_section_title
;
 A new microwave-assisted thionation-heterocyclization process leading to
 benzo[c]thiophene-1(3H)-thione and 1H-isothiochromene-1-thione
 derivatives
;
_journal_name_full 'RSC Adv.'
_journal_paper_doi 10.1039/C6RA01329E
_journal_year 2016
_chemical_formula_sum 'C16 H12 O S2'
_chemical_formula_weight 284.38
_chemical_name_systematic (Z)-3-(4-fluorobenzylidene)benzo[c]thiophene-1(3H)-thione
_space_group_crystal_system monoclinic
_space_group_IT_number 14
_space_group_name_Hall '-P 2yn'
_space_group_name_H-M_alt 'P 1 21/n 1'
_symmetry_space_group_name_Hall '-P 2yn'
_symmetry_space_group_name_H-M 'P 1 21/n 1'
_atom_sites_solution_hydrogens mixed
_audit_creation_method SHELXL-2014/7
_audit_update_record
;
2015-12-14 deposited with the CCDC.
2016-02-09 downloaded from the CCDC.
;
_cell_angle_alpha 90
_cell_angle_beta 91.920(16)
_cell_angle_gamma 90
_cell_formula_units_Z 4
_cell_length_a 3.9659(5)
_cell_length_b 16.3382(4)
_cell_length_c 20.518(5)
_cell_measurement_reflns_used 126
_cell_measurement_temperature 293(2)
_cell_measurement_theta_max 27
_cell_measurement_theta_min 3.0
_cell_volume 1328.7(4)
_computing_cell_refinement 'DIRAX (Duisenberg,1992; Duisenberg et al., 2003)'
_computing_data_collection 'COLLECT (Nonius, 2002)'
_computing_data_reduction 'EVAL (Nonius, 2002; Duisenberg et al., 2000)'
_computing_molecular_graphics 'ORTEP-3 (Farrugia, 2012)'
_computing_publication_material 'WinGX (Farrugia, 2012) and publCIF (Westrip, 2010)'
_computing_structure_refinement 'SHELXL-2014/7 (Sheldrick, 2014)'
_computing_structure_solution 'SIR2014 (Burla et al., 2015)'
_diffrn_ambient_temperature 293(2)
_diffrn_measured_fraction_theta_full 0.999
_diffrn_measured_fraction_theta_max 0.996
_diffrn_measurement_device_type 'Bruker-Nonius KappaCCD'
_diffrn_measurement_method '\f scans and \w scans'
_diffrn_radiation_type MoK\a
_diffrn_radiation_wavelength 0.71073
_diffrn_reflns_av_R_equivalents 0.1354
_diffrn_reflns_av_unetI/netI 0.0783
_diffrn_reflns_laue_measured_fraction_full 0.999
_diffrn_reflns_laue_measured_fraction_max 0.996
_diffrn_reflns_limit_h_max 5
_diffrn_reflns_limit_h_min -5
_diffrn_reflns_limit_k_max 21
_diffrn_reflns_limit_k_min -20
_diffrn_reflns_limit_l_max 26
_diffrn_reflns_limit_l_min -26
_diffrn_reflns_number 26857
_diffrn_reflns_point_group_measured_fraction_full 0.999
_diffrn_reflns_point_group_measured_fraction_max 0.996
_diffrn_reflns_theta_full 25.242
_diffrn_reflns_theta_max 27.639
_diffrn_reflns_theta_min 2.345
_diffrn_source 'fine-focus sealed tube'
_exptl_absorpt_coefficient_mu 0.388
_exptl_absorpt_correction_T_max 0.879
_exptl_absorpt_correction_T_min 0.808
_exptl_absorpt_correction_type multi-scan
_exptl_absorpt_process_details 'SADABS (Sheldrick, 2008)'
_exptl_crystal_colour yellow
_exptl_crystal_density_diffrn 1.422
_exptl_crystal_description needle
_exptl_crystal_F_000 592
_exptl_crystal_size_max 0.350
_exptl_crystal_size_mid 0.075
_exptl_crystal_size_min 0.025
_refine_diff_density_max 0.203
_refine_diff_density_min -0.238
_refine_diff_density_rms 0.056
_refine_ls_extinction_method none
_refine_ls_goodness_of_fit_ref 1.023
_refine_ls_hydrogen_treatment mixed
_refine_ls_matrix_type full
_refine_ls_number_parameters 177
_refine_ls_number_reflns 3085
_refine_ls_number_restraints 0
_refine_ls_restrained_S_all 1.023
_refine_ls_R_factor_all 0.1313
_refine_ls_R_factor_gt 0.0544
_refine_ls_shift/su_max 0.000
_refine_ls_shift/su_mean 0.000
_refine_ls_structure_factor_coef Fsqd
_refine_ls_weighting_details 'w=1/[\s^2^(Fo^2^)+(0.0448P)^2^+0.5801P] where P=(Fo^2^+2Fc^2^)/3'
_refine_ls_weighting_scheme calc
_refine_ls_wR_factor_gt 0.1030
_refine_ls_wR_factor_ref 0.1278
_reflns_Friedel_coverage 0.000
_reflns_number_gt 1719
_reflns_number_total 3085
_reflns_threshold_expression 'I > 2\s(I)'
_cod_data_source_file c6ra01329e2.cif
_cod_data_source_block shelx
_cod_database_code 7224189
_shelx_shelxl_version_number 2014/7
_shelx_space_group_comment
;
The symmetry employed for this shelxl refinement is uniquely defined
by the following loop, which should always be used as a source of
symmetry information in preference to the above space-group names.
They are only intended as comments.
;
_shelx_estimated_absorpt_t_min 0.876
_shelx_estimated_absorpt_t_max 0.990

loop_
_space_group_symop_operation_xyz
'x, y, z'
'-x+1/2, y+1/2, -z+1/2'
'-x, -y, -z'
'x-1/2, -y-1/2, z-1/2'

loop_
_atom_site_label
_atom_site_type_symbol
_atom_site_fract_x
_atom_site_fract_y
_atom_site_fract_z
_atom_site_U_iso_or_equiv
_atom_site_adp_type
_atom_site_occupancy
_atom_site_site_symmetry_order
_atom_site_calc_flag
_atom_site_refinement_flags_posn
_atom_site_refinement_flags_adp
S1 S 0.0949(2) 0.03568(5) 0.17373(4) 0.0419(2) Uani 1 1 d . .
S2 S 0.0283(2) 0.17908(5) 0.25078(5) 0.0569(3) Uani 1 1 d . .
O1 O 0.3940(6) -0.25688(14) -0.03908(11) 0.0550(6) Uani 1 1 d . .
C1 C -0.1919(7) 0.02816(19) 0.29484(14) 0.0406(7) Uani 1 1 d . .
C2 C 0.0863(7) -0.11496(17) 0.11732(14) 0.0355(7) Uani 1 1 d . .
C3 C -0.0144(7) -0.06791(18) 0.17493(14) 0.0357(7) Uani 1 1 d . .
C4 C -0.0396(7) 0.07925(18) 0.24530(15) 0.0396(7) Uani 1 1 d . .
C5 C 0.2954(7) -0.20637(19) 0.00987(14) 0.0406(7) Uani 1 1 d . .
C6 C 0.0840(8) -0.20005(19) 0.11795(16) 0.0491(8) Uani 1 1 d . .
H6 H 0.0111 -0.2273 0.1547 0.059 Uiso 1 1 calc R U
C7 C -0.1695(8) -0.0992(2) 0.22673(16) 0.0422(7) Uani 1 1 d . .
H7 H -0.236(7) -0.152(2) 0.2240(15) 0.048(9) Uiso 1 1 d . .
C8 C -0.2550(7) -0.05616(19) 0.28481(14) 0.0385(7) Uani 1 1 d . .
C9 C 0.1877(9) -0.2451(2) 0.06518(16) 0.0546(9) Uani 1 1 d . .
H9 H 0.1848 -0.3020 0.0670 0.066 Uiso 1 1 calc R U
C10 C -0.4051(8) -0.1006(2) 0.33503(16) 0.0505(8) Uani 1 1 d . .
H10 H -0.4498 -0.1560 0.3289 0.061 Uiso 1 1 calc R U
C11 C 0.2958(8) -0.1227(2) 0.00741(16) 0.0493(8) Uani 1 1 d . .
H11 H 0.3648 -0.0959 -0.0299 0.059 Uiso 1 1 calc R U
C12 C -0.2779(9) 0.0638(2) 0.35413(16) 0.0523(9) Uani 1 1 d . .
H12 H -0.2373 0.1193 0.3611 0.063 Uiso 1 1 calc R U
C13 C 0.1933(8) -0.0779(2) 0.06056(16) 0.0493(8) Uani 1 1 d . .
H13 H 0.1960 -0.0211 0.0582 0.059 Uiso 1 1 calc R U
C14 C -0.4867(9) -0.0646(2) 0.39246(17) 0.0591(10) Uani 1 1 d . .
H14 H -0.5854 -0.0954 0.4248 0.071 Uiso 1 1 calc R U
C15 C 0.5327(8) -0.2205(2) -0.09518(15) 0.0524(9) Uani 1 1 d . .
H15A H 0.6036 -0.2626 -0.1243 0.079 Uiso 1 1 calc R U
H15B H 0.7231 -0.1873 -0.0822 0.079 Uiso 1 1 calc R U
H15C H 0.3649 -0.1869 -0.1169 0.079 Uiso 1 1 calc R U
C16 C -0.4216(10) 0.0181(2) 0.40234(17) 0.0627(10) Uani 1 1 d . .
H16 H -0.4751 0.0427 0.4416 0.075 Uiso 1 1 calc R U

loop_
_atom_site_aniso_label
_atom_site_aniso_U_11
_atom_site_aniso_U_22
_atom_site_aniso_U_33
_atom_site_aniso_U_23
_atom_site_aniso_U_13
_atom_site_aniso_U_12
S1 0.0510(5) 0.0353(4) 0.0398(4) 0.0003(4) 0.0089(3) -0.0017(4)
S2 0.0780(6) 0.0371(5) 0.0559(6) -0.0059(4) 0.0079(5) -0.0023(4)
O1 0.0710(15) 0.0491(14) 0.0461(14) -0.0064(11) 0.0189(11) -0.0005(11)
C1 0.0406(17) 0.0457(19) 0.0355(17) 0.0032(15) 0.0014(13) 0.0056(14)
C2 0.0356(15) 0.0380(17) 0.0328(16) -0.0005(13) -0.0010(12) -0.0015(13)
C3 0.0334(15) 0.0361(16) 0.0374(17) 0.0016(13) -0.0007(13) 0.0026(12)
C4 0.0409(17) 0.0397(17) 0.0380(17) -0.0028(14) -0.0001(13) 0.0041(13)
C5 0.0413(17) 0.0458(18) 0.0349(17) -0.0033(14) 0.0044(13) -0.0004(14)
C6 0.063(2) 0.0401(19) 0.045(2) 0.0088(15) 0.0160(16) 0.0023(15)
C7 0.0485(18) 0.0388(19) 0.0394(19) 0.0004(15) 0.0038(14) -0.0032(15)
C8 0.0396(17) 0.0436(19) 0.0324(17) 0.0022(14) 0.0022(13) 0.0051(13)
C9 0.080(3) 0.0350(18) 0.050(2) 0.0014(16) 0.0177(18) 0.0016(17)
C10 0.061(2) 0.047(2) 0.044(2) 0.0075(16) 0.0119(16) 0.0029(16)
C11 0.065(2) 0.049(2) 0.0344(18) 0.0002(15) 0.0150(16) -0.0082(17)
C12 0.070(2) 0.046(2) 0.042(2) -0.0037(16) 0.0064(17) 0.0107(17)
C13 0.068(2) 0.0348(18) 0.046(2) 0.0005(15) 0.0140(17) -0.0074(15)
C14 0.073(2) 0.064(2) 0.041(2) 0.0091(18) 0.0162(18) 0.0067(19)
C15 0.055(2) 0.064(2) 0.0390(19) -0.0037(17) 0.0133(16) 0.0046(17)
C16 0.083(3) 0.069(3) 0.037(2) -0.0041(18) 0.0157(18) 0.016(2)

loop_
_atom_type_symbol
_atom_type_description
_atom_type_scat_dispersion_real
_atom_type_scat_dispersion_imag
_atom_type_scat_source
C C 0.0033 0.0016 'International Tables Vol C Tables 4.2.6.8 and 6.1.1.4'
H H 0.0000 0.0000 'International Tables Vol C Tables 4.2.6.8 and 6.1.1.4'
O O 0.0106 0.0060 'International Tables Vol C Tables 4.2.6.8 and 6.1.1.4'
S S 0.1246 0.1234 'International Tables Vol C Tables 4.2.6.8 and 6.1.1.4'

loop_
_geom_angle_atom_site_label_1
_geom_angle_atom_site_label_2
_geom_angle_atom_site_label_3
_geom_angle
C4 S1 C3 107.61(15)
C5 O1 C15 118.0(2)
C12 C1 C8 119.0(3)
C12 C1 C4 119.0(3)
C8 C1 C4 122.0(3)
C6 C2 C13 116.4(3)
C6 C2 C3 120.7(3)
C13 C2 C3 122.8(3)
C7 C3 C2 125.3(3)
C7 C3 S1 119.9(2)
C2 C3 S1 114.8(2)
C1 C4 S2 125.8(2)
C1 C4 S1 120.1(2)
S2 C4 S1 114.10(18)
O1 C5 C11 125.1(3)
O1 C5 C9 115.5(3)
C11 C5 C9 119.3(3)
C9 C6 C2 121.5(3)
C3 C7 C8 126.7(3)
C10 C8 C1 118.2(3)
C10 C8 C7 118.2(3)
C1 C8 C7 123.6(3)
C5 C9 C6 120.5(3)
C14 C10 C8 121.8(3)
C5 C11 C13 119.9(3)
C16 C12 C1 121.1(3)
C11 C13 C2 122.3(3)
C10 C14 C16 119.8(3)
C12 C16 C14 120.1(3)

loop_
_geom_bond_atom_site_label_1
_geom_bond_atom_site_label_2
_geom_bond_distance
S1 C4 1.732(3)
S1 C3 1.747(3)
S2 C4 1.656(3)
O1 C5 1.367(3)
O1 C15 1.422(4)
C1 C12 1.401(4)
C1 C8 1.414(4)
C1 C4 1.462(4)
C2 C6 1.390(4)
C2 C13 1.391(4)
C2 C3 1.476(4)
C3 C7 1.347(4)
C5 C11 1.368(4)
C5 C9 1.380(4)
C6 C9 1.383(4)
C7 C8 1.434(4)
C8 C10 1.409(4)
C10 C14 1.365(4)
C11 C13 1.386(4)
C12 C16 1.378(5)
C14 C16 1.390(5)
